data_2106709
loop_
_publ_author_name
'Mandel, N.S.'

_publ_section_title
;
 The crystal structure of calcium pyrophosphate dihydrate
;
_journal_name_full 'Acta Crystallographica B (24,1968-38,1982)'
_journal_page_first 1730
_journal_page_last 1734
_journal_volume 31
_journal_year 1975
_chemical_formula_sum 'Ca2 H4 O9 P2'
_chemical_name_systematic 'Ca2 P2 O7 (H2 O)2'
_space_group_IT_number 2
_symmetry_space_group_name_Hall '-P 1'
_symmetry_space_group_name_H-M 'P -1'
_cell_angle_alpha 102.96
_cell_angle_beta 72.73
_cell_angle_gamma 95.01
_cell_formula_units_Z 2
_cell_length_a 7.365
_cell_length_b 8.287
_cell_length_c 6.691
_cell_volume 379.938
_citation_journal_id_ASTM ACBCAR
_cod_data_source_file Mandel_ACBCAR_1975_38.cif
_cod_data_source_block H4Ca2O9P2
_cod_original_cell_volume 379.9376
_cod_original_formula_sum 'H4 Ca2 O9 P2'
_cod_database_code 2106709

loop_
_symmetry_equiv_pos_as_xyz
x,y,z
-x,-y,-z

loop_
_atom_site_label
_atom_site_type_symbol
_atom_site_fract_x
_atom_site_fract_y
_atom_site_fract_z
_atom_site_occupancy
_atom_site_U_iso_or_equiv
H4 H+1 0.4121 0.1234 0.3245 1 0.0
O5 O-2 0.5039 0.3204 0.1791 1 0.0
O1 O-2 0.0168 0.0085 0.2516 1 0.0
O8 O-2 0.5031 0.7433 0.2533 1 0.0
O9 O-2 0.3334 0.0652 0.3995 1 0.0
O4 O-2 0.7825 0.1956 0.2232 1 0.0
O6 O-2 0.7426 0.5007 0.3393 1 0.0
Ca1 Ca+2 0.2485 0.5056 0.31 1 0.0
O3 O-2 0.1346 0.2632 0.0981 1 0.0
O2 O-2 0.9849 0.2984 0.479 1 0.0
O7 O-2 0.8288 0.3713 -0.0566 1 0.0
Ca2 Ca+2 0.8645 0.7566 0.2603 1 0.0
P1 P+5 0.9893 0.1873 0.2601 1 0.0
H3 H+1 0.2526 0.0315 0.3501 1 0.0
H2 H+1 0.4719 0.8352 0.3099 1 0.0
P2 P+5 0.7124 0.3559 0.1667 1 0.0
H1 H+1 0.5223 0.744 0.1141 1 0.0
